data_4502759
loop_
_publ_author_name
'Kennedy, Stuart'
'Beavers, Christine M.'
'Teat, Simon J.'
'Dalgarno, Scott J.'

_publ_section_title
;
 Pyridine Directed Assembly of Tetra-O-Alkylp-Carboxylatocalix[4]arenes
;
_journal_issue 2
_journal_name_full 'Crystal Growth &amp; Design'
_journal_page_first 679
_journal_paper_doi 10.1021/cg2008864
_journal_volume 12
_journal_year 2012
_chemical_formula_sum 'C55 H55 N3 O12'
_chemical_formula_weight 950.02
_chemical_name_common SRKRK36PY
_chemical_name_systematic
;
 ?
;
_space_group_IT_number 15
_symmetry_cell_setting monoclinic
_symmetry_space_group_name_Hall '-C 2yc'
_symmetry_space_group_name_H-M 'C 1 2/c 1'
_atom_sites_solution_hydrogens geom
_atom_sites_solution_primary direct
_atom_sites_solution_secondary difmap
_audit_creation_method SHELXL-97
_cell_angle_alpha 90.00
_cell_angle_beta 96.463(6)
_cell_angle_gamma 90.00
_cell_formula_units_Z 8
_cell_length_a 47.057(10)
_cell_length_b 10.814(2)
_cell_length_c 19.964(4)
_cell_measurement_temperature 100(2)
_cell_volume 10095(3)
_computing_cell_refinement 'SAINT (Bruker, 1998)'
_computing_data_collection 'Apex II'
_computing_data_reduction 'SAINT (Bruker, 1998)'
_computing_molecular_graphics 'XSeed (Barbour, 2001)'
_computing_publication_material 'local program'
_computing_structure_refinement 'SHELXL-97 (Sheldrick, 1997)'
_computing_structure_solution 'SHELXS-97 (Sheldrick, 1990)'
_diffrn_ambient_temperature 100(2)
_diffrn_measured_fraction_theta_full 0.994
_diffrn_measured_fraction_theta_max 0.994
_diffrn_measurement_device_type 'Bruker Apex II CCD Diffractometer'
_diffrn_measurement_method '\w rotation with narrow frames'
_diffrn_radiation_monochromator 'silicon 111'
_diffrn_radiation_source 'Advanced Light Source station 11.3.1'
_diffrn_radiation_type synchrotron
_diffrn_radiation_wavelength 0.77490
_diffrn_reflns_av_R_equivalents 0.1321
_diffrn_reflns_av_sigmaI/netI 0.1782
_diffrn_reflns_limit_h_max 46
_diffrn_reflns_limit_h_min -46
_diffrn_reflns_limit_k_max 10
_diffrn_reflns_limit_k_min -10
_diffrn_reflns_limit_l_max 19
_diffrn_reflns_limit_l_min -20
_diffrn_reflns_number 18928
_diffrn_reflns_theta_full 20.88
_diffrn_reflns_theta_max 20.88
_diffrn_reflns_theta_min 2.05
_exptl_absorpt_coefficient_mu 0.088
_exptl_absorpt_correction_type multi-scan
_exptl_absorpt_process_details Bruker-SADABS
_exptl_crystal_colour Colourless
_exptl_crystal_density_diffrn 1.250
_exptl_crystal_density_method 'not measured'
_exptl_crystal_description Block
_exptl_crystal_F_000 4016
_exptl_crystal_size_max 0.1
_exptl_crystal_size_mid 0.2
_exptl_crystal_size_min 0.2
_refine_diff_density_max 1.509
_refine_diff_density_min -0.350
_refine_diff_density_rms 0.103
_refine_ls_extinction_method none
_refine_ls_goodness_of_fit_ref 0.968
_refine_ls_hydrogen_treatment constr
_refine_ls_matrix_type full
_refine_ls_number_parameters 635
_refine_ls_number_reflns 5298
_refine_ls_number_restraints 60
_refine_ls_restrained_S_all 0.968
_refine_ls_R_factor_all 0.1979
_refine_ls_R_factor_gt 0.1053
_refine_ls_shift/su_max 0.000
_refine_ls_shift/su_mean 0.000
_refine_ls_structure_factor_coef Fsqd
_refine_ls_weighting_details 'calc w=1/[\s^2^(Fo^2^)+(0.0921P)^2^+0.0000P] where P=(Fo^2^+2Fc^2^)/3'
_refine_ls_weighting_scheme calc
_refine_ls_wR_factor_gt 0.2881
_refine_ls_wR_factor_ref 0.3389
_reflns_number_gt 2324
_reflns_number_total 5298
_reflns_threshold_expression >2sigma(I)
_cod_data_source_file cg2008864_si_002.cif
_cod_data_source_block 6Py
_cod_original_cell_volume 10095(4)
_cod_original_sg_symbol_H-M C2/c
_cod_database_code 4502759

loop_
_symmetry_equiv_pos_as_xyz
'x, y, z'
'-x, y, -z+1/2'
'x+1/2, y+1/2, z'
'-x+1/2, y+1/2, -z+1/2'
'-x, -y, -z'
'x, -y, z-1/2'
'-x+1/2, -y+1/2, -z'
'x+1/2, -y+1/2, z-1/2'

loop_
_atom_site_label
_atom_site_type_symbol
_atom_site_fract_x
_atom_site_fract_y
_atom_site_fract_z
_atom_site_U_iso_or_equiv
_atom_site_adp_type
_atom_site_occupancy
_atom_site_symmetry_multiplicity
_atom_site_calc_flag
_atom_site_refinement_flags
O1 O 0.18851(13) 1.3226(6) 0.1448(3) 0.0339(18) Uani 1 1 d .
C1 C 0.1370(2) 1.3226(9) 0.1398(5) 0.033(3) Uani 1 1 d .
O2 O 0.16984(13) 0.9674(6) 0.2272(3) 0.0316(18) Uani 1 1 d .
C2 C 0.1134(2) 1.3009(11) 0.1726(6) 0.049(3) Uani 1 1 d .
H2 H 0.0951 1.3210 0.1502 0.059 Uiso 1 1 calc R
O3 O 0.19107(13) 0.8921(6) 0.0267(3) 0.0337(18) Uani 1 1 d .
C3 C 0.1149(2) 1.2518(10) 0.2359(5) 0.037(3) Uani 1 1 d .
O4 O 0.16240(14) 1.1566(6) 0.0285(3) 0.0358(18) Uani 1 1 d .
C4 C 0.1420(2) 1.2213(9) 0.2676(5) 0.034(3) Uani 1 1 d .
H4 H 0.1436 1.1870 0.3117 0.041 Uiso 1 1 calc R
O5 O 0.06615(17) 1.2774(8) 0.2429(4) 0.067(3) Uani 1 1 d .
C5 C 0.1665(2) 1.2394(9) 0.2368(5) 0.035(3) Uani 1 1 d .
O6 O 0.09180(14) 1.1784(8) 0.3253(4) 0.055(2) Uani 1 1 d .
H6 H 0.0758 1.1753 0.3402 0.066 Uiso 1 1 calc R
C6 C 0.1637(2) 1.2960(9) 0.1742(5) 0.034(3) Uani 1 1 d .
O7 O 0.29467(16) 1.1480(8) 0.1808(4) 0.051(2) Uani 1 1 d .
C7 C 0.19581(19) 1.1984(9) 0.2693(4) 0.031(3) Uani 1 1 d .
H7A H 0.2084 1.2719 0.2751 0.038 Uiso 1 1 calc R
H7B H 0.1938 1.1654 0.3147 0.038 Uiso 1 1 calc R
O8 O 0.28990(14) 0.9731(7) 0.1209(4) 0.048(2) Uani 1 1 d .
H8 H 0.3066 0.9916 0.1135 0.058 Uiso 1 1 calc R
C8 C 0.2102(2) 1.1023(10) 0.2306(4) 0.030(3) Uani 1 1 d .
O9 O 0.09415(18) 0.6350(8) 0.1693(5) 0.070(3) Uani 1 1 d .
C9 C 0.2376(2) 1.1239(10) 0.2133(4) 0.032(3) Uani 1 1 d .
H9 H 0.2472 1.1990 0.2263 0.039 Uiso 1 1 calc R
O10 O 0.07162(18) 0.6749(9) 0.0688(4) 0.082(3) Uani 1 1 d .
H10 H 0.0580 0.6419 0.0860 0.098 Uiso 1 1 calc R
C10 C 0.2511(2) 1.0354(10) 0.1770(5) 0.028(3) Uani 1 1 d .
O11 O 0.0351(2) 1.1134(11) -0.1021(6) 0.133(5) Uani 1 1 d .
H11 H 0.0183 1.1304 -0.1187 0.160 Uiso 1 1 calc R
C11 C 0.2376(2) 0.9273(10) 0.1592(4) 0.032(3) Uani 1 1 d .
H11A H 0.2470 0.8681 0.1345 0.038 Uiso 1 1 calc R
O12 O 0.03345(19) 1.2986(11) -0.0618(5) 0.091(3) Uani 1 1 d .
C12 C 0.2104(2) 0.9003(10) 0.1760(4) 0.031(3) Uani 1 1 d .
C13 C 0.1972(2) 0.9893(10) 0.2120(5) 0.030(3) Uani 1 1 d .
C14 C 0.1965(2) 0.7766(9) 0.1557(5) 0.035(3) Uani 1 1 d .
H14A H 0.2099 0.7277 0.1315 0.041 Uiso 1 1 calc R
H14B H 0.1933 0.7305 0.1971 0.041 Uiso 1 1 calc R
C15 C 0.1684(2) 0.7877(9) 0.1118(5) 0.028(3) Uani 1 1 d .
C16 C 0.1442(2) 0.7347(9) 0.1309(5) 0.034(3) Uani 1 1 d .
H16 H 0.1452 0.6892 0.1718 0.041 Uiso 1 1 calc R
C17 C 0.1180(2) 0.7464(10) 0.0913(6) 0.038(3) Uani 1 1 d .
C18 C 0.1164(2) 0.8208(10) 0.0339(5) 0.036(3) Uani 1 1 d .
H18 H 0.0984 0.8328 0.0083 0.043 Uiso 1 1 calc R
C19 C 0.1399(2) 0.8768(9) 0.0133(5) 0.030(3) Uani 1 1 d .
C20 C 0.1663(2) 0.8529(9) 0.0504(5) 0.031(3) Uani 1 1 d .
C21 C 0.1369(2) 0.9574(11) -0.0468(5) 0.043(3) Uani 1 1 d .
H21A H 0.1265 0.9121 -0.0852 0.052 Uiso 1 1 calc R
H21B H 0.1561 0.9790 -0.0591 0.052 Uiso 1 1 calc R
C22 C 0.1209(2) 1.0736(11) -0.0344(5) 0.034(3) Uani 1 1 d .
C23 C 0.0925(2) 1.0871(11) -0.0595(5) 0.042(3) Uani 1 1 d .
H23 H 0.0834 1.0246 -0.0877 0.050 Uiso 1 1 calc R
C24 C 0.0767(2) 1.1923(12) -0.0441(5) 0.046(3) Uani 1 1 d .
C25 C 0.0908(2) 1.2841(11) -0.0044(5) 0.045(3) Uani 1 1 d .
H25 H 0.0807 1.3566 0.0057 0.054 Uiso 1 1 calc R
C26 C 0.1191(2) 1.2723(11) 0.0206(5) 0.036(3) Uani 1 1 d .
C27 C 0.1339(2) 1.1695(11) 0.0042(5) 0.033(3) Uani 1 1 d .
C28 C 0.1338(2) 1.3704(10) 0.0682(5) 0.044(3) Uani 1 1 d .
H28A H 0.1529 1.3900 0.0545 0.052 Uiso 1 1 calc R
H28B H 0.1222 1.4471 0.0653 0.052 Uiso 1 1 calc R
C29 C 0.1993(2) 1.4428(10) 0.1618(5) 0.043(3) Uani 1 1 d .
H29A H 0.2017 1.4532 0.2114 0.052 Uiso 1 1 calc R
H29B H 0.1856 1.5063 0.1422 0.052 Uiso 1 1 calc R
C30 C 0.2272(2) 1.4580(10) 0.1349(6) 0.050(3) Uani 1 1 d .
H30A H 0.2404 1.3929 0.1531 0.075 Uiso 1 1 calc R
H30B H 0.2353 1.5391 0.1482 0.075 Uiso 1 1 calc R
H30C H 0.2245 1.4521 0.0856 0.075 Uiso 1 1 calc R
C31 C 0.1685(2) 0.9070(11) 0.2902(5) 0.045(3) Uani 1 1 d .
H31A H 0.1766 0.9608 0.3276 0.054 Uiso 1 1 calc R
H31B H 0.1796 0.8291 0.2919 0.054 Uiso 1 1 calc R
C32 C 0.1381(2) 0.8806(10) 0.2964(5) 0.046(3) Uani 1 1 d .
H32A H 0.1276 0.9586 0.2971 0.069 Uiso 1 1 calc R
H32B H 0.1366 0.8351 0.3383 0.069 Uiso 1 1 calc R
H32C H 0.1301 0.8307 0.2579 0.069 Uiso 1 1 calc R
C33 C 0.2021(2) 0.8058(9) -0.0195(5) 0.030(3) Uani 1 1 d .
H33A H 0.1871 0.7864 -0.0569 0.036 Uiso 1 1 calc R
H33B H 0.2079 0.7279 0.0043 0.036 Uiso 1 1 calc R
C34 C 0.2269(2) 0.8629(10) -0.0461(5) 0.043(3) Uani 1 1 d .
H34A H 0.2206 0.9344 -0.0740 0.064 Uiso 1 1 calc R
H34B H 0.2360 0.8024 -0.0734 0.064 Uiso 1 1 calc R
H34C H 0.2407 0.8899 -0.0085 0.064 Uiso 1 1 calc R
C35 C 0.1816(2) 1.2086(10) -0.0162(5) 0.043(3) Uani 1 1 d .
H35A H 0.1781 1.2986 -0.0215 0.052 Uiso 1 1 calc R
H35B H 0.1781 1.1694 -0.0612 0.052 Uiso 1 1 calc R
C36 C 0.2121(2) 1.1852(10) 0.0143(5) 0.042(3) Uani 1 1 d .
H36A H 0.2157 1.2282 0.0576 0.064 Uiso 1 1 calc R
H36B H 0.2254 1.2160 -0.0164 0.064 Uiso 1 1 calc R
H36C H 0.2151 1.0962 0.0213 0.064 Uiso 1 1 calc R
C37 C 0.0892(3) 1.2359(12) 0.2685(7) 0.051(3) Uani 1 1 d .
C38 C 0.2799(2) 1.0599(12) 0.1607(5) 0.039(3) Uani 1 1 d .
C39 C 0.0929(3) 0.6803(11) 0.1114(8) 0.052(3) Uani 1 1 d .
C40 C 0.0463(3) 1.2089(16) -0.0703(7) 0.063(4) Uani 1 1 d .
N41 N 0.15441(19) 0.4890(8) 0.3873(5) 0.042(2) Uani 1 1 d .
C42 C 0.1398(2) 0.4319(10) 0.4302(5) 0.039(3) Uani 1 1 d .
H42 H 0.1498 0.3865 0.4661 0.047 Uiso 1 1 calc R
C43 C 0.1105(3) 0.4358(11) 0.4248(6) 0.054(3) Uani 1 1 d .
H43 H 0.1006 0.3954 0.4576 0.065 Uiso 1 1 calc R
C44 C 0.0952(2) 0.4986(11) 0.3717(6) 0.051(3) Uani 1 1 d .
H44 H 0.0749 0.5003 0.3670 0.061 Uiso 1 1 calc R
C45 C 0.1100(3) 0.5566(12) 0.3273(6) 0.058(4) Uani 1 1 d .
H45 H 0.1005 0.6023 0.2907 0.070 Uiso 1 1 calc R
C46 C 0.1390(3) 0.5473(12) 0.3368(6) 0.059(4) Uani 1 1 d .
H46 H 0.1493 0.5861 0.3042 0.071 Uiso 1 1 calc R
N47 N 0.0209(3) 0.8957(13) 0.1371(8) 0.107(4) Uani 1 1 d U
C48 C 0.0363(4) 0.9503(16) 0.0909(9) 0.109(4) Uani 1 1 d U
H48 H 0.0274 0.9625 0.0462 0.130 Uiso 1 1 calc R
C49 C 0.0654(3) 0.9902(14) 0.1075(8) 0.097(4) Uani 1 1 d U
H49 H 0.0758 1.0282 0.0748 0.117 Uiso 1 1 calc R
C50 C 0.0775(3) 0.9711(14) 0.1719(7) 0.081(4) Uani 1 1 d U
H50 H 0.0968 0.9949 0.1854 0.097 Uiso 1 1 calc R
C51 C 0.0618(3) 0.9182(13) 0.2156(7) 0.074(4) Uani 1 1 d .
H51 H 0.0699 0.9058 0.2609 0.088 Uiso 1 1 calc R
C52 C 0.0337(3) 0.8808(15) 0.1964(9) 0.103(4) Uani 1 1 d U
H52 H 0.0236 0.8422 0.2292 0.124 Uiso 1 1 calc R
N53 N -0.0425(2) 1.2008(14) 0.1259(6) 0.102(3) Uani 1 1 d U
C54 C -0.0392(3) 1.2519(19) 0.0703(9) 0.122(4) Uani 1 1 d U
H54 H -0.0560 1.2685 0.0409 0.146 Uiso 1 1 calc R
C55 C -0.0139(3) 1.286(2) 0.0485(9) 0.133(4) Uani 1 1 d U
H55 H -0.0131 1.3281 0.0071 0.159 Uiso 1 1 calc R
C56 C 0.0102(3) 1.254(2) 0.0900(9) 0.126(4) Uani 1 1 d U
H56 H 0.0285 1.2683 0.0757 0.151 Uiso 1 1 calc R
C57 C 0.0081(3) 1.2036(19) 0.1503(9) 0.123(4) Uani 1 1 d U
H57 H 0.0246 1.1849 0.1807 0.148 Uiso 1 1 calc R
C58 C -0.0196(3) 1.1795(17) 0.1666(8) 0.116(4) Uani 1 1 d U
H58 H -0.0217 1.1459 0.2098 0.139 Uiso 1 1 calc R

loop_
_atom_site_aniso_label
_atom_site_aniso_U_11
_atom_site_aniso_U_22
_atom_site_aniso_U_33
_atom_site_aniso_U_23
_atom_site_aniso_U_13
_atom_site_aniso_U_12
O1 0.033(4) 0.035(5) 0.035(4) -0.004(4) 0.013(3) -0.002(4)
C1 0.035(7) 0.029(7) 0.034(7) 0.001(5) -0.005(6) 0.005(5)
O2 0.034(5) 0.045(5) 0.017(4) 0.006(3) 0.007(3) -0.001(4)
C2 0.030(7) 0.079(9) 0.038(8) 0.008(7) 0.001(6) 0.013(6)
O3 0.033(4) 0.043(5) 0.026(4) -0.004(4) 0.005(3) -0.005(4)
C3 0.043(8) 0.041(7) 0.030(7) -0.006(6) 0.011(6) -0.007(6)
O4 0.035(5) 0.048(5) 0.024(4) -0.004(3) 0.003(3) -0.001(4)
C4 0.055(8) 0.030(7) 0.019(6) -0.010(5) 0.011(6) -0.004(6)
O5 0.037(5) 0.095(7) 0.069(6) 0.005(5) 0.006(4) 0.002(5)
C5 0.043(8) 0.031(7) 0.029(7) -0.010(5) 0.001(6) -0.003(5)
O6 0.041(5) 0.084(6) 0.042(5) -0.007(5) 0.013(4) -0.007(4)
C6 0.047(8) 0.030(7) 0.023(6) -0.014(5) 0.001(6) 0.004(6)
O7 0.051(5) 0.050(6) 0.057(5) -0.015(4) 0.020(4) -0.006(4)
C7 0.031(6) 0.047(7) 0.014(5) 0.000(5) -0.004(5) 0.006(5)
O8 0.032(4) 0.062(6) 0.051(5) -0.008(5) 0.010(4) -0.003(4)
C8 0.045(7) 0.030(7) 0.014(5) 0.004(5) -0.005(5) 0.007(6)
O9 0.082(7) 0.072(7) 0.057(6) 0.035(5) 0.009(5) -0.011(5)
C9 0.027(7) 0.050(8) 0.019(6) -0.005(6) -0.005(5) 0.006(6)
O10 0.050(6) 0.128(9) 0.071(6) -0.008(6) 0.018(5) -0.035(6)
C10 0.029(7) 0.034(7) 0.021(6) -0.004(5) -0.002(5) 0.001(6)
O11 0.056(7) 0.124(9) 0.200(13) -0.065(9) -0.070(8) 0.037(6)
C11 0.041(7) 0.043(8) 0.010(5) -0.002(5) -0.004(5) 0.018(6)
O12 0.046(6) 0.115(9) 0.110(8) -0.029(7) -0.008(5) 0.025(6)
C12 0.030(7) 0.045(8) 0.017(6) 0.001(6) 0.006(5) 0.017(6)
C13 0.032(7) 0.038(8) 0.018(6) 0.006(5) -0.006(5) 0.001(6)
C14 0.038(7) 0.028(7) 0.039(7) 0.001(5) 0.010(5) 0.000(5)
C15 0.029(7) 0.029(7) 0.025(6) -0.004(5) -0.001(5) 0.008(5)
C16 0.035(7) 0.039(7) 0.029(6) 0.002(5) 0.007(6) -0.002(6)
C17 0.033(7) 0.042(8) 0.042(7) -0.020(6) 0.014(6) -0.007(6)
C18 0.026(7) 0.051(8) 0.031(7) -0.012(6) 0.003(5) 0.007(6)
C19 0.031(7) 0.039(7) 0.019(6) -0.002(5) 0.000(5) 0.000(6)
C20 0.034(7) 0.028(7) 0.033(7) -0.012(5) 0.013(6) -0.002(5)
C21 0.042(7) 0.061(9) 0.027(7) -0.010(6) 0.001(5) -0.002(6)
C22 0.028(7) 0.059(8) 0.017(6) 0.006(6) 0.003(5) 0.007(6)
C23 0.042(8) 0.059(9) 0.022(6) 0.007(6) -0.008(5) -0.009(7)
C24 0.043(8) 0.067(10) 0.030(7) 0.011(7) 0.003(6) 0.005(8)
C25 0.041(8) 0.062(9) 0.033(7) 0.003(6) 0.005(6) 0.011(7)
C26 0.033(7) 0.047(8) 0.028(6) 0.005(6) 0.006(5) 0.003(6)
C27 0.029(7) 0.046(8) 0.022(6) 0.005(6) -0.007(5) -0.004(6)
C28 0.040(7) 0.050(8) 0.042(7) 0.004(6) 0.007(5) 0.011(6)
C29 0.050(8) 0.031(7) 0.049(7) -0.002(6) 0.005(6) -0.007(6)
C30 0.047(8) 0.052(8) 0.054(8) 0.000(6) 0.013(6) -0.006(6)
C31 0.045(8) 0.056(8) 0.033(7) -0.009(6) 0.001(6) 0.001(6)
C32 0.046(8) 0.054(8) 0.038(7) -0.001(6) 0.010(6) 0.000(6)
C33 0.037(7) 0.024(7) 0.031(6) -0.004(5) 0.011(5) 0.002(5)
C34 0.043(7) 0.044(8) 0.042(7) -0.001(6) 0.004(6) 0.012(6)
C35 0.045(7) 0.051(8) 0.034(7) 0.007(6) 0.011(6) -0.002(6)
C36 0.032(7) 0.047(8) 0.050(7) -0.014(6) 0.010(6) 0.002(6)
C37 0.041(9) 0.066(9) 0.045(9) -0.005(7) 0.001(7) -0.003(7)
C38 0.046(8) 0.032(8) 0.039(7) -0.005(6) 0.006(6) 0.005(7)
C39 0.033(8) 0.044(8) 0.080(10) -0.024(8) 0.009(8) -0.006(7)
C40 0.032(9) 0.081(12) 0.072(10) -0.012(9) -0.017(7) 0.002(8)
N41 0.056(6) 0.039(6) 0.031(6) 0.003(5) -0.001(5) 0.003(5)
C42 0.046(8) 0.036(8) 0.037(7) 0.007(6) 0.012(6) 0.006(6)
C43 0.062(10) 0.056(9) 0.046(8) 0.003(7) 0.018(7) -0.013(7)
C44 0.046(8) 0.065(9) 0.040(7) 0.010(7) -0.004(7) -0.003(7)
C45 0.040(8) 0.088(11) 0.046(8) 0.030(7) -0.001(7) -0.006(7)
C46 0.067(10) 0.068(9) 0.046(8) 0.006(7) 0.018(7) -0.006(7)
N47 0.070(8) 0.123(8) 0.121(9) -0.018(8) -0.027(6) 0.014(6)
C48 0.089(8) 0.130(9) 0.099(9) -0.019(8) -0.027(7) 0.027(7)
C49 0.085(8) 0.120(8) 0.085(8) -0.010(7) -0.001(7) 0.022(7)
C50 0.071(8) 0.104(9) 0.064(8) -0.010(8) -0.007(7) 0.010(7)
C51 0.053(9) 0.104(12) 0.063(9) 0.010(9) 0.003(8) -0.011(8)
C52 0.069(9) 0.118(10) 0.118(11) -0.007(9) -0.017(8) 0.012(8)
N53 0.050(6) 0.188(9) 0.069(7) -0.006(7) 0.015(6) -0.001(7)
C54 0.064(7) 0.214(10) 0.089(8) -0.010(8) 0.012(7) -0.008(8)
C55 0.071(7) 0.228(11) 0.100(8) -0.010(9) 0.017(7) -0.008(8)
C56 0.059(7) 0.224(11) 0.097(8) -0.014(9) 0.021(7) -0.008(8)
C57 0.063(7) 0.216(11) 0.090(8) -0.015(9) 0.002(7) -0.002(8)
C58 0.061(7) 0.207(10) 0.080(8) -0.012(8) 0.009(6) -0.004(8)

loop_
_atom_type_symbol
_atom_type_description
_atom_type_scat_dispersion_real
_atom_type_scat_dispersion_imag
_atom_type_scat_source
C C 0.0033 0.0016 'International Tables Vol C Tables 4.2.6.8 and 6.1.1.4'
H H 0.0000 0.0000 'International Tables Vol C Tables 4.2.6.8 and 6.1.1.4'
N N 0.0061 0.0033 'International Tables Vol C Tables 4.2.6.8 and 6.1.1.4'
O O 0.0106 0.0060 'International Tables Vol C Tables 4.2.6.8 and 6.1.1.4'

loop_
_geom_angle_atom_site_label_1
_geom_angle_atom_site_label_2
_geom_angle_atom_site_label_3
_geom_angle
C6 O1 C29 112.3(7)
C2 C1 C6 117.6(10)
C2 C1 C28 120.8(9)
C6 C1 C28 121.6(10)
C13 O2 C31 114.2(7)
C3 C2 C1 123.4(10)
C20 O3 C33 113.5(7)
C2 C3 C4 117.3(10)
C2 C3 C37 120.4(11)
C4 C3 C37 122.3(11)
C27 O4 C35 113.1(7)
C3 C4 C5 122.1(10)
C6 C5 C4 117.8(10)
C6 C5 C7 120.0(10)
C4 C5 C7 122.1(10)
C1 C6 O1 120.1(9)
C1 C6 C5 121.5(10)
O1 C6 C5 118.3(9)
C8 C7 C5 115.0(8)
C9 C8 C13 118.0(10)
C9 C8 C7 119.7(10)
C13 C8 C7 122.3(10)
C10 C9 C8 120.1(10)
C11 C10 C9 119.9(10)
C11 C10 C38 121.3(10)
C9 C10 C38 118.7(10)
C10 C11 C12 122.4(10)
C11 C12 C13 117.2(10)
C11 C12 C14 120.0(9)
C13 C12 C14 122.8(9)
O2 C13 C12 118.6(9)
O2 C13 C8 118.8(9)
C12 C13 C8 122.5(10)
C15 C14 C12 114.0(8)
C16 C15 C20 118.1(9)
C16 C15 C14 120.5(9)
C20 C15 C14 121.4(9)
C15 C16 C17 121.0(10)
C18 C17 C16 118.8(10)
C18 C17 C39 122.2(11)
C16 C17 C39 119.0(11)
C19 C18 C17 122.2(9)
C18 C19 C20 117.4(9)
C18 C19 C21 119.9(9)
C20 C19 C21 122.7(10)
O3 C20 C15 118.2(9)
O3 C20 C19 119.9(9)
C15 C20 C19 121.9(9)
C19 C21 C22 111.4(8)
C27 C22 C23 117.9(10)
C27 C22 C21 121.3(9)
C23 C22 C21 120.7(10)
C24 C23 C22 121.2(10)
C25 C24 C23 118.0(10)
C25 C24 C40 119.7(12)
C23 C24 C40 122.2(12)
C26 C25 C24 121.4(11)
C27 C26 C25 119.1(10)
C27 C26 C28 120.1(9)
C25 C26 C28 120.7(11)
C26 C27 O4 119.9(9)
C26 C27 C22 122.2(10)
O4 C27 C22 117.9(10)
C1 C28 C26 109.8(9)
O1 C29 C30 108.7(9)
O2 C31 C32 107.6(8)
O3 C33 C34 108.3(8)
O4 C35 C36 108.4(8)
O5 C37 O6 122.1(11)
O5 C37 C3 120.9(12)
O6 C37 C3 117.0(11)
O7 C38 O8 121.0(10)
O7 C38 C10 125.4(11)
O8 C38 C10 113.6(10)
O9 C39 O10 124.4(12)
O9 C39 C17 119.1(11)
O10 C39 C17 116.5(13)
O12 C40 O11 122.9(12)
O12 C40 C24 123.2(14)
O11 C40 C24 113.8(14)
C42 N41 C46 115.8(10)
N41 C42 C43 122.1(10)
C42 C43 C44 120.4(11)
C45 C44 C43 118.0(11)
C44 C45 C46 117.4(11)
N41 C46 C45 126.3(11)
C52 N47 C48 116.6(15)
N47 C48 C49 122.4(15)
C50 C49 C48 117.3(16)
C51 C50 C49 118.4(15)
C50 C51 C52 121.6(14)
N47 C52 C51 123.6(17)
C54 N53 C58 116.9(15)
N53 C54 C55 126.7(17)
C56 C55 C54 115.7(19)
C57 C56 C55 120.3(17)
C56 C57 C58 116.7(16)
N53 C58 C57 123.4(17)

loop_
_geom_bond_atom_site_label_1
_geom_bond_atom_site_label_2
_geom_bond_distance
O1 C6 1.392(11)
O1 C29 1.423(11)
C1 C2 1.370(14)
C1 C6 1.395(13)
C1 C28 1.511(14)
O2 C13 1.376(11)
O2 C31 1.425(11)
C2 C3 1.365(14)
O3 C20 1.375(11)
O3 C33 1.448(11)
C3 C4 1.398(13)
C3 C37 1.445(15)
O4 C27 1.380(11)
O4 C35 1.451(11)
C4 C5 1.378(13)
O5 C37 1.232(13)
C5 C6 1.386(14)
C5 C7 1.523(13)
O6 C37 1.287(13)
O7 C38 1.220(12)
C7 C8 1.500(13)
O8 C38 1.347(12)
C8 C9 1.395(13)
C8 C13 1.398(13)
O9 C39 1.250(14)
C9 C10 1.396(13)
O10 C39 1.240(13)
C10 C11 1.359(13)
C10 C38 1.455(14)
O11 C40 1.294(15)
C11 C12 1.388(13)
O12 C40 1.166(14)
C12 C13 1.388(13)
C12 C14 1.523(14)
C14 C15 1.506(13)
C15 C16 1.370(13)
C15 C20 1.408(13)
C16 C17 1.394(14)
C17 C18 1.395(14)
C17 C39 1.475(15)
C18 C19 1.365(13)
C19 C20 1.394(13)
C19 C21 1.477(13)
C21 C22 1.498(14)
C22 C27 1.392(14)
C22 C23 1.382(13)
C23 C24 1.412(15)
C24 C25 1.392(15)
C24 C40 1.476(16)
C25 C26 1.373(14)
C26 C27 1.372(14)
C26 C28 1.535(14)
C29 C30 1.486(13)
C31 C32 1.475(13)
C33 C34 1.472(13)
C35 C36 1.518(13)
N41 C42 1.313(12)
N41 C46 1.332(14)
C42 C43 1.369(14)
C43 C44 1.390(14)
C44 C45 1.342(15)
C45 C46 1.362(14)
N47 C52 1.277(18)
N47 C48 1.37(2)
C48 C49 1.44(2)
C49 C50 1.362(18)
C50 C51 1.336(17)
C51 C52 1.392(17)
N53 C54 1.264(19)
N53 C58 1.295(17)
C54 C55 1.36(2)
C55 C56 1.37(2)
C56 C57 1.34(2)
C57 C58 1.40(2)

loop_
_cod_related_entry_id
_cod_related_entry_database
_cod_related_entry_code
1 ChemSpider 30661397
